data_7052854
loop_
_publ_author_name
'Hill, Yennifer'
'Linares, Maholy'
'Brice\~no, Alexander'

_publ_section_title
;
 Combining topochemical [2+2] photoreactions and hydrothermal
 isomerisation for the regioselective and quantitative preparation
 ofrtct-pyridylcyclobutanes
;
_journal_issue 3
_journal_name_full 'New Journal of Chemistry'
_journal_page_first 554
_journal_paper_doi 10.1039/c2nj20855e
_journal_volume 36
_journal_year 2012
_chemical_formula_moiety 'C24 H24 N4, 2(C10 H4 O8), 1.28(H2 O)'
_chemical_formula_sum 'C44 H34.56 N4 O17.28'
_chemical_formula_weight 895.80
_chemical_name_systematic
;
?
;
_space_group_IT_number 13
_symmetry_cell_setting monoclinic
_symmetry_space_group_name_Hall '-P 2yac'
_symmetry_space_group_name_H-M 'P 1 2/n 1'
_atom_sites_solution_hydrogens geom
_atom_sites_solution_primary direct
_atom_sites_solution_secondary difmap
_audit_creation_method SHELXL-97
_cell_angle_alpha 90.00
_cell_angle_beta 96.718(4)
_cell_angle_gamma 90.00
_cell_formula_units_Z 2
_cell_length_a 11.2070(18)
_cell_length_b 10.5278(15)
_cell_length_c 17.198(3)
_cell_measurement_reflns_used 1125
_cell_measurement_temperature 293(2)
_cell_measurement_theta_max 27.60
_cell_measurement_theta_min 2.00
_cell_volume 2015.2(6)
_computing_cell_refinement 'CrystalClear (Rigaku/MSC Inc., 2005)'
_computing_data_collection 'CrystalClear (Rigaku/MSC Inc., 2005)'
_computing_data_reduction 'CrystalClear (Rigaku/MSC Inc., 2005)'
_computing_molecular_graphics
;
SHELXLTL-NT V5.1 (Bruker AXS, 1998) and DIAMOND
(Brandenburg, 1998)
;
_computing_publication_material
;
SHELXLTL-NT V5.1 (Bruker AXS, 1998) and PLATON (Spek, 2003).
;
_computing_structure_refinement 'SHELXLTL-NT V5.1 (Bruker AXS, 1998)'
_computing_structure_solution 'SHELXLTL-NT V5.1 (Bruker AXS, 1998)'
_diffrn_ambient_temperature 293(2)
_diffrn_measured_fraction_theta_full 0.962
_diffrn_measured_fraction_theta_max 0.808
_diffrn_measurement_device 'Mercury (2x2 bin mode)'
_diffrn_measurement_device_type 'Rigaku AFC7S Mercury'
_diffrn_measurement_method '\w '
_diffrn_radiation_detector CCD
_diffrn_radiation_monochromator graphite
_diffrn_radiation_source 'Normal-focus sealed tube'
_diffrn_radiation_type MoK\a
_diffrn_radiation_wavelength 0.71070
_diffrn_reflns_av_R_equivalents 0.0373
_diffrn_reflns_av_sigmaI/netI 0.0304
_diffrn_reflns_limit_h_max 12
_diffrn_reflns_limit_h_min -12
_diffrn_reflns_limit_k_max 11
_diffrn_reflns_limit_k_min -9
_diffrn_reflns_limit_l_max 19
_diffrn_reflns_limit_l_min -19
_diffrn_reflns_number 22622
_diffrn_reflns_theta_full 25.00
_diffrn_reflns_theta_max 27.61
_diffrn_reflns_theta_min 1.93
_diffrn_standards_decay_% 0
_diffrn_standards_interval_count 0
_diffrn_standards_interval_time 0
_diffrn_standards_number 0
_exptl_absorpt_coefficient_mu 0.116
_exptl_absorpt_correction_T_max 0.975
_exptl_absorpt_correction_T_min 0.956
_exptl_absorpt_correction_type multi-scan
_exptl_absorpt_process_details 'Jacobson, R. (1998) Private communication'
_exptl_crystal_colour 'pale brown'
_exptl_crystal_density_diffrn 1.476
_exptl_crystal_density_method 'not measured'
_exptl_crystal_description platelet
_exptl_crystal_F_000 930
_exptl_crystal_size_max 0.39
_exptl_crystal_size_mid 0.30
_exptl_crystal_size_min 0.11
_refine_diff_density_max 0.414
_refine_diff_density_min -0.309
_refine_diff_density_rms 0.051
_refine_ls_extinction_coef 0.0050(14)
_refine_ls_extinction_expression Fc^*^=kFc[1+0.001xFc^2^\l^3^/sin(2\q)]^-1/4^
_refine_ls_extinction_method SHELXL
_refine_ls_goodness_of_fit_ref 1.043
_refine_ls_hydrogen_treatment constr
_refine_ls_matrix_type full
_refine_ls_number_parameters 302
_refine_ls_number_reflns 3789
_refine_ls_number_restraints 0
_refine_ls_restrained_S_all 1.043
_refine_ls_R_factor_all 0.0789
_refine_ls_R_factor_gt 0.0581
_refine_ls_shift/su_max 0.000
_refine_ls_shift/su_mean 0.000
_refine_ls_structure_factor_coef Fsqd
_refine_ls_weighting_details 'calc w=1/[\s^2^(Fo^2^)+(0.0838P)^2^+0.8485P] where P=(Fo^2^+2Fc^2^)/3'
_refine_ls_weighting_scheme calc
_refine_ls_wR_factor_gt 0.1503
_refine_ls_wR_factor_ref 0.1665
_reflns_number_gt 2868
_reflns_number_total 3789
_reflns_threshold_expression >2sigma(I)
_cod_data_source_file c2nj20855e.txt
_cod_data_source_block shelxl2
_cod_depositor_comments
;
The following automatic conversions were performed:

'_symmetry_cell_setting' value 'Monoclinic' changed to 'monoclinic'
according to /home/saulius/struct/CIF-dictionaries/cif_core.dic
dictionary named 'cif_core.dic' version 2.4.1 from
2010-06-29.

'_exptl_absorpt_correction_type' value 'Multi Scan'
changed to 'multi-scan' according to
/home/saulius/struct/CIF-dictionaries/cif_core.dic dictionary named
'cif_core.dic' version 2.4.1 from 2010-06-29.

Automatic conversion script
Id: cif_fix_values 1715 2011-07-08 13:25:40Z adriana 
;
_cod_original_cell_volume 2015.1(5)
_cod_original_sg_symbol_Hall '-P 2yac '
_cod_original_sg_symbol_H-M P2/n
_cod_database_code 7052854

loop_
_symmetry_equiv_pos_as_xyz
'x, y, z'
'-x+1/2, y, -z+1/2'
'-x, -y, -z'
'x-1/2, -y, z-1/2'

loop_
_atom_site_label
_atom_site_type_symbol
_atom_site_fract_x
_atom_site_fract_y
_atom_site_fract_z
_atom_site_U_iso_or_equiv
_atom_site_adp_type
_atom_site_occupancy
_atom_site_symmetry_multiplicity
_atom_site_calc_flag
_atom_site_refinement_flags
O1 O 0.5226(2) 0.2224(2) 0.87962(17) 0.0911(8) Uani 1 1 d .
O2 O 0.4047(2) 0.15680(19) 0.96377(14) 0.0795(7) Uani 1 1 d .
H2OH H 0.3676 0.2038 1.0193 0.095 Uiso 1 1 d R
O3 O 0.7161(2) 0.5885(2) 0.86805(15) 0.0842(7) Uani 1 1 d .
O4 O 0.6907(2) 0.76771(19) 0.92801(12) 0.0691(6) Uani 1 1 d .
O7 O 0.3603(2) -0.56897(18) 0.56050(10) 0.0631(6) Uani 1 1 d .
O8 O 0.33280(18) -0.40667(16) 0.63557(10) 0.0541(5) Uani 1 1 d .
O9 O 0.39042(17) -0.79479(17) 0.57096(10) 0.0552(5) Uani 1 1 d .
H1O7 H 0.3738 -0.6825 0.5649 0.089(11) Uiso 1 1 d R
O10 O 0.3771(2) -0.94435(18) 0.65782(11) 0.0737(7) Uani 1 1 d .
N1 N 0.48914(19) -0.01643(19) 0.83205(13) 0.0497(5) Uani 1 1 d .
H1B H 0.4982 0.0594 0.8504 0.060 Uiso 1 1 calc R
N2 N 0.64358(18) 0.2653(2) 0.49249(11) 0.0452(5) Uani 1 1 d .
H2B H 0.6332 0.3153 0.4527 0.054 Uiso 1 1 calc R
C1 C 0.7181(2) 0.0174(2) 0.68690(12) 0.0372(5) Uani 1 1 d .
H1A H 0.7093 -0.0710 0.6694 0.045 Uiso 1 1 calc R
C2 C 0.6567(2) 0.0361(2) 0.76230(12) 0.0366(5) Uani 1 1 d .
H2A H 0.6288 0.1238 0.7661 0.044 Uiso 1 1 calc R
C3 C 0.5610(2) -0.0555(2) 0.78011(13) 0.0404(5) Uani 1 1 d .
C4 C 0.4033(3) -0.0899(3) 0.85709(19) 0.0629(8) Uani 1 1 d .
H4A H 0.3554 -0.0582 0.8933 0.076 Uiso 1 1 calc R
C5 C 0.3864(3) -0.2100(3) 0.8297(2) 0.0653(8) Uani 1 1 d .
H5A H 0.3266 -0.2611 0.8463 0.078 Uiso 1 1 calc R
C6 C 0.4596(3) -0.2551(3) 0.77670(17) 0.0632(8) Uani 1 1 d .
H6A H 0.4500 -0.3377 0.7578 0.076 Uiso 1 1 calc R
C7 C 0.5471(3) -0.1778(2) 0.75174(15) 0.0532(7) Uani 1 1 d .
H7A H 0.5964 -0.2080 0.7159 0.064 Uiso 1 1 calc R
C8 C 0.6866(2) 0.1053(2) 0.61858(13) 0.0362(5) Uani 1 1 d .
C9 C 0.6834(2) 0.2370(2) 0.62833(14) 0.0451(6) Uani 1 1 d .
H9A H 0.6962 0.2720 0.6783 0.054 Uiso 1 1 calc R
C10 C 0.6612(2) 0.3148(2) 0.56399(15) 0.0467(6) Uani 1 1 d .
H10A H 0.6586 0.4024 0.5706 0.056 Uiso 1 1 calc R
C11 C 0.6416(2) 0.1396(2) 0.48084(14) 0.0489(6) Uani 1 1 d .
H11A H 0.6255 0.1074 0.4303 0.059 Uiso 1 1 calc R
C12 C 0.6632(2) 0.0580(2) 0.54319(13) 0.0416(6) Uani 1 1 d .
H12A H 0.6620 -0.0293 0.5348 0.050 Uiso 1 1 calc R
C13 C 0.4674(3) 0.2419(3) 0.9370(2) 0.0614(8) Uani 1 1 d .
C14 C 0.4777(2) 0.3739(2) 0.97369(16) 0.0513(7) Uani 1 1 d .
C15 C 0.5538(2) 0.4558(2) 0.93956(16) 0.0542(7) Uani 1 1 d .
H15A H 0.5904 0.4250 0.8975 0.065 Uiso 1 1 calc R
C16 C 0.5798(2) 0.5806(2) 0.96335(15) 0.0501(6) Uani 1 1 d .
C17 C 0.6686(3) 0.6481(3) 0.91676(17) 0.0575(7) Uani 1 1 d .
C18 C 0.3603(2) -0.8345(2) 0.63685(15) 0.0467(6) Uani 1 1 d .
C19 C 0.3020(2) -0.7442(2) 0.69044(13) 0.0375(5) Uani 1 1 d .
C20 C 0.2969(2) -0.6097(2) 0.68828(12) 0.0357(5) Uani 1 1 d .
C21 C 0.3341(2) -0.5232(2) 0.62429(13) 0.0401(5) Uani 1 1 d .
C22 C 0.2500 -0.8046(3) 0.7500 0.0424(8) Uani 1 2 d S
H22A H 0.2500 -0.8929 0.7500 0.051 Uiso 1 2 calc SR
C23 C 0.2500 -0.5486(3) 0.7500 0.0355(7) Uani 1 2 d S
H23A H 0.2500 -0.4603 0.7500 0.043 Uiso 1 2 calc SR
O1W O 0.6254(8) 0.4676(6) 0.7317(4) 0.197(4) Uani 0.639(9) 1 d P
H1W1 H 0.5848 0.4073 0.7484 0.236 Uiso 0.639(9) 1 d PR
H2W1 H 0.6176 0.5218 0.6948 0.236 Uiso 0.639(9) 1 d PR

loop_
_atom_site_aniso_label
_atom_site_aniso_U_11
_atom_site_aniso_U_22
_atom_site_aniso_U_33
_atom_site_aniso_U_23
_atom_site_aniso_U_13
_atom_site_aniso_U_12
O1 0.0938(17) 0.0649(14) 0.124(2) -0.0360(14) 0.0506(16) -0.0176(12)
O2 0.0996(18) 0.0523(12) 0.0909(17) -0.0125(11) 0.0288(14) -0.0167(11)
O3 0.1026(19) 0.0726(15) 0.0838(17) 0.0034(12) 0.0383(14) -0.0002(13)
O4 0.0856(15) 0.0607(13) 0.0604(13) 0.0043(9) 0.0057(11) -0.0192(10)
O7 0.1006(16) 0.0530(11) 0.0409(10) -0.0004(8) 0.0307(10) 0.0022(10)
O8 0.0857(14) 0.0391(10) 0.0402(10) 0.0050(7) 0.0194(9) 0.0005(8)
O9 0.0667(12) 0.0560(11) 0.0450(11) -0.0096(8) 0.0160(9) 0.0093(8)
O10 0.1165(19) 0.0490(12) 0.0564(13) -0.0037(9) 0.0130(12) 0.0288(11)
N1 0.0525(13) 0.0417(12) 0.0565(13) -0.0021(9) 0.0135(10) -0.0059(9)
N2 0.0518(12) 0.0500(13) 0.0347(11) 0.0092(8) 0.0085(9) 0.0021(9)
C1 0.0484(14) 0.0323(11) 0.0302(11) -0.0018(8) 0.0021(10) 0.0009(9)
C2 0.0463(13) 0.0331(12) 0.0302(12) 0.0001(8) 0.0035(9) -0.0011(9)
C3 0.0455(14) 0.0403(13) 0.0343(12) 0.0016(9) -0.0003(10) -0.0029(10)
C4 0.0549(18) 0.0591(18) 0.079(2) 0.0031(14) 0.0239(15) -0.0108(13)
C5 0.0589(18) 0.0580(18) 0.079(2) 0.0025(15) 0.0078(16) -0.0222(13)
C6 0.076(2) 0.0515(17) 0.0586(18) -0.0044(13) -0.0050(16) -0.0241(14)
C7 0.0668(18) 0.0480(15) 0.0443(15) -0.0065(11) 0.0041(13) -0.0129(12)
C8 0.0363(12) 0.0391(13) 0.0334(12) 0.0006(9) 0.0055(9) 0.0026(9)
C9 0.0610(16) 0.0389(13) 0.0336(13) -0.0007(9) -0.0020(11) 0.0009(11)
C10 0.0556(15) 0.0387(13) 0.0453(14) 0.0036(10) 0.0034(12) -0.0005(10)
C11 0.0631(17) 0.0540(16) 0.0297(13) -0.0015(10) 0.0064(11) 0.0045(12)
C12 0.0527(15) 0.0401(13) 0.0325(12) -0.0021(9) 0.0075(10) 0.0053(10)
C13 0.0550(17) 0.0518(17) 0.077(2) -0.0073(14) 0.0080(15) 0.0004(13)
C14 0.0493(15) 0.0427(14) 0.0599(17) -0.0028(12) -0.0019(13) 0.0043(11)
C15 0.0582(17) 0.0495(15) 0.0541(16) -0.0045(12) 0.0032(13) 0.0067(12)
C16 0.0501(15) 0.0460(15) 0.0522(16) 0.0019(11) -0.0028(12) 0.0046(11)
C17 0.0611(18) 0.0548(17) 0.0548(17) 0.0061(13) -0.0008(14) 0.0021(13)
C18 0.0540(15) 0.0446(15) 0.0401(14) -0.0071(10) -0.0004(11) 0.0094(11)
C19 0.0425(13) 0.0360(12) 0.0330(12) -0.0033(9) 0.0003(10) 0.0039(9)
C20 0.0410(13) 0.0366(12) 0.0291(11) 0.0005(8) 0.0022(9) 0.0002(9)
C21 0.0461(14) 0.0431(14) 0.0318(12) 0.0018(9) 0.0076(10) 0.0011(10)
C22 0.056(2) 0.0322(17) 0.0379(18) 0.000 -0.0006(15) 0.000
C23 0.0450(18) 0.0322(16) 0.0296(16) 0.000 0.0056(13) 0.000
O1W 0.367(11) 0.118(5) 0.120(5) -0.038(4) 0.094(6) -0.008(5)

loop_
_atom_type_symbol
_atom_type_description
_atom_type_scat_dispersion_real
_atom_type_scat_dispersion_imag
_atom_type_scat_source
C C 0.0033 0.0016 'International Tables Vol C Tables 4.2.6.8 and 6.1.1.4'
H H 0.0000 0.0000 'International Tables Vol C Tables 4.2.6.8 and 6.1.1.4'
N N 0.0061 0.0033 'International Tables Vol C Tables 4.2.6.8 and 6.1.1.4'
O O 0.0106 0.0060 'International Tables Vol C Tables 4.2.6.8 and 6.1.1.4'

loop_
_geom_angle_atom_site_label_1
_geom_angle_atom_site_label_2
_geom_angle_atom_site_label_3
_geom_angle
_geom_angle_site_symmetry_1
_geom_angle_site_symmetry_3
C13 O2 H2OH 105.0 . .
C21 O7 H1O7 111.3 . .
C18 O9 H1O7 110.0 . .
C3 N1 C4 123.2(2) . .
C3 N1 H1B 118.4 . .
C4 N1 H1B 118.4 . .
C10 N2 C11 121.6(2) . .
C10 N2 H2B 119.2 . .
C11 N2 H2B 119.2 . .
C8 C1 C2 119.29(18) . .
C8 C1 C2 117.92(18) . 2_656
C2 C1 C2 88.52(16) . 2_656
C8 C1 H1A 109.8 . .
C2 C1 H1A 109.8 . .
C2 C1 H1A 109.8 2_656 .
C3 C2 C1 119.17(18) . .
C3 C2 C1 114.72(18) . 2_656
C1 C2 C1 89.67(16) . 2_656
C3 C2 H2A 110.6 . .
C1 C2 H2A 110.6 . .
C1 C2 H2A 110.6 2_656 .
N1 C3 C7 118.2(2) . .
N1 C3 C2 116.1(2) . .
C7 C3 C2 125.6(2) . .
N1 C4 C5 120.1(3) . .
N1 C4 H4A 119.9 . .
C5 C4 H4A 119.9 . .
C4 C5 C6 118.8(3) . .
C4 C5 H5A 120.6 . .
C6 C5 H5A 120.6 . .
C5 C6 C7 120.1(3) . .
C5 C6 H6A 120.0 . .
C7 C6 H6A 120.0 . .
C3 C7 C6 119.7(3) . .
C3 C7 H7A 120.1 . .
C6 C7 H7A 120.1 . .
C12 C8 C9 117.7(2) . .
C12 C8 C1 120.75(19) . .
C9 C8 C1 121.6(2) . .
C10 C9 C8 119.9(2) . .
C10 C9 H9A 120.0 . .
C8 C9 H9A 120.0 . .
N2 C10 C9 120.3(2) . .
N2 C10 H10A 119.9 . .
C9 C10 H10A 119.9 . .
N2 C11 C12 120.2(2) . .
N2 C11 H11A 119.9 . .
C12 C11 H11A 119.9 . .
C11 C12 C8 120.2(2) . .
C11 C12 H12A 119.9 . .
C8 C12 H12A 119.9 . .
O1 C13 O2 121.6(3) . .
O1 C13 C14 117.4(3) . .
O2 C13 C14 121.0(3) . .
C15 C14 C16 118.2(2) . 3_667
C15 C14 C13 114.2(2) . .
C16 C14 C13 127.5(3) 3_667 .
C14 C15 C16 125.2(3) . .
C14 C15 H15A 117.4 . .
C16 C15 H15A 117.4 . .
C15 C16 C14 116.6(3) . 3_667
C15 C16 C17 114.3(2) . .
C14 C16 C17 129.2(2) 3_667 .
O3 C17 O4 120.8(3) . .
O3 C17 C16 119.1(3) . .
O4 C17 C16 120.1(3) . .
O10 C18 O9 121.3(2) . .
O10 C18 C19 118.4(2) . .
O9 C18 C19 120.3(2) . .
C22 C19 C20 117.2(2) . .
C22 C19 C18 114.0(2) . .
C20 C19 C18 128.7(2) . .
C23 C20 C19 117.2(2) . .
C23 C20 C21 115.7(2) . .
C19 C20 C21 127.04(19) . .
O8 C21 O7 121.3(2) . .
O8 C21 C20 117.91(19) . .
O7 C21 C20 120.7(2) . .
C19 C22 C19 125.6(3) 2_556 .
C19 C22 H22A 117.2 2_556 .
C19 C22 H22A 117.2 . .
C20 C23 C20 125.1(3) 2_556 .
C20 C23 H23A 117.4 2_556 .
C20 C23 H23A 117.4 . .
H1W1 O1W H2W1 137.9 . .

loop_
_geom_bond_atom_site_label_1
_geom_bond_atom_site_label_2
_geom_bond_distance
_geom_bond_site_symmetry_2
O1 C13 1.241(4) .
O2 C13 1.259(4) .
O2 H2OH 1.1926 .
O3 C17 1.218(3) .
O4 C17 1.294(3) .
O7 C21 1.264(3) .
O7 H1O7 1.2063 .
O8 C21 1.243(3) .
O9 C18 1.289(3) .
O9 H1O7 1.1992 .
O10 C18 1.220(3) .
N1 C3 1.336(3) .
N1 C4 1.343(3) .
N1 H1B 0.8600 .
N2 C10 1.329(3) .
N2 C11 1.338(3) .
N2 H2B 0.8600 .
C1 C8 1.505(3) .
C1 C2 1.550(3) .
C1 C2 1.576(3) 2_656
C1 H1A 0.9800 .
C2 C3 1.500(3) .
C2 C1 1.576(3) 2_656
C2 H2A 0.9800 .
C3 C7 1.379(3) .
C4 C5 1.355(4) .
C4 H4A 0.9300 .
C5 C6 1.380(4) .
C5 H5A 0.9300 .
C6 C7 1.381(4) .
C6 H6A 0.9300 .
C7 H7A 0.9300 .
C8 C12 1.385(3) .
C8 C9 1.397(3) .
C9 C10 1.376(3) .
C9 H9A 0.9300 .
C10 H10A 0.9300 .
C11 C12 1.373(3) .
C11 H11A 0.9300 .
C12 H12A 0.9300 .
C13 C14 1.525(4) .
C14 C15 1.390(4) .
C14 C16 1.407(4) 3_667
C15 C16 1.397(4) .
C15 H15A 0.9300 .
C16 C14 1.407(4) 3_667
C16 C17 1.524(4) .
C18 C19 1.524(3) .
C19 C22 1.390(3) .
C19 C20 1.417(3) .
C20 C23 1.395(3) .
C20 C21 1.523(3) .
C22 C19 1.390(3) 2_556
C22 H22A 0.9300 .
C23 C20 1.395(3) 2_556
C23 H23A 0.9300 .
O1W H1W1 0.8500 .
O1W H2W1 0.8501 .
